data_4001572
loop_
_publ_author_name
'Becht, Greg'
'Hwu, Shiou-Jyh'

_publ_section_title
;
 Hydrothermal Ion Exchange on Submillimeter-Size Single Crystals of a New
 Iron(III) Phosphate
;
_journal_issue 18
_journal_name_full 'Chemistry of Materials'
_journal_page_first 4221
_journal_paper_doi 10.1021/cm0607482
_journal_volume 18
_journal_year 2006
_chemical_formula_sum 'Cs11.35 Fe14 K6.65 O80 P20'
_chemical_formula_weight 4449.84
_chemical_name_systematic
; 
 ? 
;
_space_group_IT_number 14
_symmetry_space_group_name_Hall '-P 2ybc'
_symmetry_space_group_name_H-M 'P 1 21/c 1'
_atom_sites_solution_hydrogens geom
_atom_sites_solution_primary direct
_atom_sites_solution_secondary difmap
_audit_creation_method SHELXL-97
_cell_angle_alpha 90.00
_cell_angle_beta 110.10(3)
_cell_angle_gamma 90.00
_cell_formula_units_Z 1
_cell_length_a 13.795(3)
_cell_length_b 16.463(3)
_cell_length_c 9.848(2)
_cell_measurement_reflns_used 11971
_cell_measurement_temperature 293(2)
_cell_measurement_theta_max 26.0212
_cell_measurement_theta_min 2.0004
_cell_volume 2100.3(8)
_computing_structure_refinement 'SHELXL-97 (Sheldrick, 1997)'
_computing_structure_solution 'SHELXS-97 (Sheldrick, 1990)'
_diffrn_ambient_temperature 293(2)
_diffrn_measured_fraction_theta_full 0.993
_diffrn_measured_fraction_theta_max 0.993
_diffrn_measurement_device_type molybdenum
_diffrn_measurement_method dtprofit.ref
_diffrn_radiation_monochromator graphite
_diffrn_radiation_source 'fine-focus sealed tube'
_diffrn_radiation_type MoK\a
_diffrn_radiation_wavelength 0.71073
_diffrn_reflns_av_R_equivalents 0.0998
_diffrn_reflns_av_sigmaI/netI 0.0695
_diffrn_reflns_limit_h_max 17
_diffrn_reflns_limit_h_min -16
_diffrn_reflns_limit_k_max 19
_diffrn_reflns_limit_k_min -20
_diffrn_reflns_limit_l_max 12
_diffrn_reflns_limit_l_min -11
_diffrn_reflns_number 18102
_diffrn_reflns_theta_full 26.02
_diffrn_reflns_theta_max 26.02
_diffrn_reflns_theta_min 2.00
_exptl_absorpt_coefficient_mu 8.025
_exptl_absorpt_correction_T_max 0.5957
_exptl_absorpt_correction_T_min 0.4722
_exptl_absorpt_correction_type multi-scan
_exptl_crystal_colour amber
_exptl_crystal_density_diffrn 3.518
_exptl_crystal_density_method 'not measured'
_exptl_crystal_description prism
_exptl_crystal_F_000 2055
_exptl_crystal_size_max 0.11
_exptl_crystal_size_mid 0.07
_exptl_crystal_size_min 0.07
_refine_diff_density_max 1.831
_refine_diff_density_min -0.971
_refine_diff_density_rms 0.236
_refine_ls_extinction_method none
_refine_ls_goodness_of_fit_ref 1.194
_refine_ls_hydrogen_treatment none
_refine_ls_matrix_type full
_refine_ls_number_parameters 304
_refine_ls_number_reflns 4107
_refine_ls_number_restraints 0
_refine_ls_restrained_S_all 1.194
_refine_ls_R_factor_all 0.1025
_refine_ls_R_factor_gt 0.0778
_refine_ls_shift/su_max 0.000
_refine_ls_shift/su_mean 0.000
_refine_ls_structure_factor_coef Fsqd
_refine_ls_weighting_details 'calc w=1/[\s^2^(Fo^2^)+(0.0002P)^2^+48.7424P] where P=(Fo^2^+2Fc^2^)/3'
_refine_ls_weighting_scheme calc
_refine_ls_wR_factor_gt 0.1142
_refine_ls_wR_factor_ref 0.1224
_reflns_number_gt 3405
_reflns_number_total 4107
_reflns_threshold_expression >2sigma(I)
_cod_data_source_file cm0607482si20060330_094804.cif
_cod_data_source_block cd5303
_cod_original_cell_volume 2100.5(7)
_cod_original_sg_symbol_H-M P21/c
_cod_database_code 4001572

loop_
_symmetry_equiv_pos_as_xyz
'x, y, z'
'-x, y+1/2, -z+1/2'
'-x, -y, -z'
'x, -y-1/2, z-1/2'

loop_
_atom_site_label
_atom_site_type_symbol
_atom_site_fract_x
_atom_site_fract_y
_atom_site_fract_z
_atom_site_U_iso_or_equiv
_atom_site_adp_type
_atom_site_occupancy
_atom_site_symmetry_multiplicity
_atom_site_calc_flag
_atom_site_refinement_flags
K1 K 0.1756(2) 0.05955(17) 0.3934(3) 0.0271(7) Uani 1 1 d .
Cs4 Cs 0.43700(11) 0.09062(7) 0.85794(14) 0.0383(5) Uani 0.637(6) 1 d P
K4 K 0.43700(11) 0.09062(7) 0.85794(14) 0.0383(5) Uani 0.363(6) 1 d P
Cs1 Cs 0.72170(7) 0.18452(5) 0.75380(10) 0.0322(3) Uani 1 1 d .
Cs2 Cs 0.14736(9) 0.21028(6) 0.02007(14) 0.0388(5) Uani 0.784(6) 1 d P
K2 K 0.14736(9) 0.21028(6) 0.02007(14) 0.0388(5) Uani 0.216(6) 1 d P
Cs3 Cs 0.0000 0.0000 0.0000 0.0287(5) Uani 0.832(8) 2 d SP
K3 K 0.0000 0.0000 0.0000 0.0287(5) Uani 0.168(8) 2 d SP
Fe1 Fe 0.91924(13) 0.13587(9) 0.50638(17) 0.0140(4) Uani 1 1 d .
Fe2 Fe 0.45864(15) 0.18449(11) 0.2721(2) 0.0254(4) Uani 1 1 d .
Fe3 Fe 0.5000 0.0000 0.5000 0.0113(5) Uani 1 2 d S
Fe4 Fe 0.22651(14) 0.94804(10) 0.85566(18) 0.0179(4) Uani 1 1 d .
P1 P 0.3363(3) 0.0237(2) 0.1668(4) 0.0254(8) Uani 1 1 d .
P2 P 0.0770(3) 0.04617(19) 0.6781(3) 0.0236(8) Uani 1 1 d .
P3 P 0.3987(3) 0.1880(2) 0.5119(4) 0.0254(8) Uani 1 1 d .
P4 P 0.6695(3) 0.0967(2) 0.3821(3) 0.0213(7) Uani 1 1 d .
P5 P 0.9365(2) 0.19076(18) 0.2000(3) 0.0165(6) Uani 1 1 d .
O1 O 0.9672(8) 0.0503(6) 0.6793(9) 0.035(2) Uani 1 1 d .
O2 O 0.9186(7) 0.2023(5) 0.3455(8) 0.0200(19) Uani 1 1 d .
O3 O 0.9298(9) 0.2256(5) 0.6340(10) 0.041(3) Uani 1 1 d .
O4 O 0.4555(7) 0.1167(5) 0.4733(10) 0.030(2) Uani 1 1 d .
O5 O 0.6023(7) 0.1744(5) 0.3585(11) 0.032(2) Uani 1 1 d .
O6 O 0.4747(10) 0.2682(7) 0.1473(11) 0.057(3) Uani 1 1 d .
O7 O 0.6207(8) 0.0289(5) 0.4375(12) 0.040(3) Uani 1 1 d .
O8 O 0.4136(8) 0.9789(6) 0.2971(10) 0.038(2) Uani 1 1 d .
O9 O 0.8443(8) 0.1412(6) 0.1002(9) 0.032(2) Uani 1 1 d .
O10 O 0.1582(8) 0.0567(5) 0.8319(9) 0.036(3) Uani 1 1 d .
O11 O 0.0803(7) 0.1114(5) 0.5712(10) 0.030(2) Uani 1 1 d .
O12 O 0.8934(6) 0.0385(5) 0.3619(8) 0.0202(19) Uani 1 1 d .
O13 O 0.7745(7) 0.1180(6) 0.4876(10) 0.032(2) Uani 1 1 d .
O14 O 0.3851(10) 0.2425(6) 0.3782(11) 0.052(3) Uani 1 1 d .
O15 O 0.3819(9) 0.1058(5) 0.1463(11) 0.038(3) Uani 1 1 d .
O16 O 0.3354(8) 0.9711(6) 0.0356(10) 0.041(3) Uani 1 1 d .
O17 O 0.6756(8) 0.0727(7) 0.2347(10) 0.042(3) Uani 1 1 d .
O18 O 0.3029(9) 0.1691(8) 0.5334(15) 0.061(3) Uani 1 1 d .
O19 O 0.0357(8) 0.1505(6) 0.2176(11) 0.038(2) Uani 1 1 d .
O20 O 0.2327(8) 0.0312(7) 0.1779(12) 0.053(3) Uani 1 1 d .

loop_
_atom_site_aniso_label
_atom_site_aniso_U_11
_atom_site_aniso_U_22
_atom_site_aniso_U_33
_atom_site_aniso_U_23
_atom_site_aniso_U_13
_atom_site_aniso_U_12
K1 0.0393(18) 0.0226(15) 0.0254(15) -0.0116(12) 0.0189(14) -0.0129(13)
Cs4 0.0540(10) 0.0263(7) 0.0421(8) 0.0045(5) 0.0262(7) -0.0019(6)
K4 0.0540(10) 0.0263(7) 0.0421(8) 0.0045(5) 0.0262(7) -0.0019(6)
Cs1 0.0383(5) 0.0272(5) 0.0349(5) -0.0062(4) 0.0174(4) -0.0071(4)
Cs2 0.0342(7) 0.0211(6) 0.0693(9) 0.0052(5) 0.0281(6) 0.0012(5)
K2 0.0342(7) 0.0211(6) 0.0693(9) 0.0052(5) 0.0281(6) 0.0012(5)
Cs3 0.0271(9) 0.0384(9) 0.0224(8) -0.0030(6) 0.0111(6) -0.0041(6)
K3 0.0271(9) 0.0384(9) 0.0224(8) -0.0030(6) 0.0111(6) -0.0041(6)
Fe1 0.0210(9) 0.0094(8) 0.0113(8) 0.0004(6) 0.0052(7) 0.0018(7)
Fe2 0.0361(12) 0.0171(9) 0.0225(10) 0.0065(8) 0.0094(9) 0.0030(8)
Fe3 0.0146(12) 0.0099(11) 0.0079(10) -0.0015(9) 0.0019(9) 0.0005(9)
Fe4 0.0218(10) 0.0159(9) 0.0139(8) -0.0018(7) 0.0033(7) 0.0002(7)
P1 0.029(2) 0.0206(17) 0.0186(16) -0.0043(13) -0.0021(15) -0.0013(15)
P2 0.039(2) 0.0137(16) 0.0130(15) -0.0006(12) 0.0020(15) 0.0077(14)
P3 0.035(2) 0.0216(17) 0.0229(17) -0.0014(14) 0.0147(16) 0.0101(15)
P4 0.0227(18) 0.0234(17) 0.0215(16) -0.0022(13) 0.0123(14) -0.0037(14)
P5 0.0240(17) 0.0142(15) 0.0125(14) 0.0025(12) 0.0077(13) -0.0006(13)
O1 0.043(6) 0.048(6) 0.016(5) 0.014(4) 0.014(4) 0.024(5)
O2 0.037(5) 0.012(4) 0.017(4) 0.003(3) 0.017(4) 0.001(4)
O3 0.079(8) 0.018(5) 0.020(5) -0.011(4) 0.009(5) 0.001(5)
O4 0.040(6) 0.014(5) 0.041(6) -0.004(4) 0.020(5) -0.001(4)
O5 0.024(5) 0.020(5) 0.052(6) 0.008(4) 0.015(5) -0.006(4)
O6 0.089(10) 0.042(7) 0.034(6) 0.028(5) 0.012(6) -0.009(6)
O7 0.047(7) 0.013(5) 0.082(8) 0.007(5) 0.050(6) -0.001(4)
O8 0.048(7) 0.027(5) 0.025(5) 0.003(4) -0.006(5) 0.006(5)
O9 0.042(6) 0.032(6) 0.018(5) 0.002(4) 0.007(4) -0.010(4)
O10 0.061(7) 0.019(5) 0.011(4) -0.003(4) -0.008(4) 0.015(5)
O11 0.029(5) 0.016(5) 0.029(5) 0.005(4) -0.010(4) 0.004(4)
O12 0.028(5) 0.014(4) 0.014(4) -0.002(3) 0.001(4) 0.001(4)
O13 0.017(5) 0.049(6) 0.033(5) -0.014(5) 0.011(4) -0.005(4)
O14 0.090(10) 0.038(6) 0.032(6) 0.012(5) 0.027(6) 0.024(6)
O15 0.064(7) 0.017(5) 0.035(6) -0.003(4) 0.017(5) -0.013(5)
O16 0.058(7) 0.021(5) 0.030(5) -0.010(4) -0.004(5) 0.009(5)
O17 0.032(6) 0.077(8) 0.019(5) -0.008(5) 0.013(5) 0.004(5)
O18 0.043(7) 0.061(8) 0.089(10) 0.004(7) 0.036(7) 0.007(6)
O19 0.035(6) 0.048(6) 0.036(6) 0.007(5) 0.019(5) 0.007(5)
O20 0.033(6) 0.072(9) 0.040(7) -0.005(6) -0.005(5) -0.003(6)

loop_
_atom_type_symbol
_atom_type_description
_atom_type_scat_dispersion_real
_atom_type_scat_dispersion_imag
_atom_type_scat_source
O O 0.0106 0.0060 'International Tables Vol C Tables 4.2.6.8 and 6.1.1.4'
P P 0.1023 0.0942 'International Tables Vol C Tables 4.2.6.8 and 6.1.1.4'
K K 0.2009 0.2494 'International Tables Vol C Tables 4.2.6.8 and 6.1.1.4'
Fe Fe 0.3463 0.8444 'International Tables Vol C Tables 4.2.6.8 and 6.1.1.4'
Cs Cs -0.3680 2.1192 'International Tables Vol C Tables 4.2.6.8 and 6.1.1.4'

loop_
_geom_angle_atom_site_label_1
_geom_angle_atom_site_label_2
_geom_angle_atom_site_label_3
_geom_angle
_geom_angle_site_symmetry_1
_geom_angle_site_symmetry_3
O20 K1 O18 103.1(4) . .
O20 K1 O19 85.5(3) . .
O18 K1 O19 99.7(4) . .
O20 K1 O1 93.7(3) . 3_656
O18 K1 O1 163.0(3) . 3_656
O19 K1 O1 84.1(3) . 3_656
O20 K1 O11 165.8(3) . .
O18 K1 O11 79.8(3) . .
O19 K1 O11 80.3(3) . .
O1 K1 O11 84.6(3) 3_656 .
O20 K1 O7 83.0(3) . 3_656
O18 K1 O7 73.4(3) . 3_656
O19 K1 O7 164.8(3) . 3_656
O1 K1 O7 106.5(3) 3_656 3_656
O11 K1 O7 111.0(3) . 3_656
O20 K1 O13 92.8(3) . 3_656
O18 K1 O13 115.6(3) . 3_656
O19 K1 O13 144.0(3) . 3_656
O1 K1 O13 60.1(3) 3_656 3_656
O11 K1 O13 98.5(3) . 3_656
O7 K1 O13 47.0(2) 3_656 3_656
O20 K1 O12 140.2(3) . 3_656
O18 K1 O12 105.5(3) . 3_656
O19 K1 O12 115.9(3) . 3_656
O1 K1 O12 58.5(2) 3_656 3_656
O11 K1 O12 49.2(2) . 3_656
O7 K1 O12 79.2(2) 3_656 3_656
O13 K1 O12 49.7(2) 3_656 3_656
O20 K1 P2 165.3(3) . .
O18 K1 P2 89.8(3) . .
O19 K1 P2 99.6(2) . .
O1 K1 P2 73.2(2) 3_656 .
O11 K1 P2 23.60(19) . .
O7 K1 P2 94.0(2) 3_656 .
O13 K1 P2 74.90(17) 3_656 .
O12 K1 P2 25.88(14) 3_656 .
O20 K1 P4 95.3(3) . 3_656
O18 K1 P4 91.1(3) . 3_656
O19 K1 P4 168.7(3) . 3_656
O1 K1 P4 84.6(2) 3_656 3_656
O11 K1 P4 98.6(2) . 3_656
O7 K1 P4 24.62(16) 3_656 3_656
O13 K1 P4 24.78(17) 3_656 3_656
O12 K1 P4 57.21(16) 3_656 3_656
P2 K1 P4 77.01(9) . 3_656
O20 K1 P3 84.4(3) . .
O18 K1 P3 19.4(3) . .
O19 K1 P3 103.7(3) . .
O1 K1 P3 171.8(2) 3_656 .
O11 K1 P3 99.2(2) . .
O7 K1 P3 65.34(18) 3_656 .
O13 K1 P3 112.00(19) 3_656 .
O12 K1 P3 118.81(17) 3_656 .
P2 K1 P3 107.56(11) . .
P4 K1 P3 87.67(11) 3_656 .
O20 K1 P1 17.4(2) . .
O18 K1 P1 89.7(3) . .
O19 K1 P1 98.8(2) . .
O1 K1 P1 106.2(2) 3_656 .
O11 K1 P1 169.1(2) . .
O7 K1 P1 68.1(2) 3_656 .
O13 K1 P1 88.65(18) 3_656 .
O12 K1 P1 138.29(17) 3_656 .
P2 K1 P1 161.46(13) . .
P4 K1 P1 84.47(10) 3_656 .
P3 K1 P1 70.37(9) . .
O14 Cs4 O17 138.2(3) 4_566 3_656
O14 Cs4 O16 122.4(3) 4_566 3_666
O17 Cs4 O16 99.3(3) 3_656 3_666
O14 Cs4 O8 126.8(3) 4_566 3_666
O17 Cs4 O8 83.5(2) 3_656 3_666
O16 Cs4 O8 45.4(2) 3_666 3_666
O14 Cs4 O15 73.8(3) 4_566 1_556
O17 Cs4 O15 94.7(2) 3_656 1_556
O16 Cs4 O15 104.3(3) 3_666 1_556
O8 Cs4 O15 148.2(3) 3_666 1_556
O14 Cs4 O16 112.2(3) 4_566 1_546
O17 Cs4 O16 50.6(2) 3_656 1_546
O16 Cs4 O16 101.1(3) 3_666 1_546
O8 Cs4 O16 120.8(2) 3_666 1_546
O15 Cs4 O16 44.8(2) 1_556 1_546
O14 Cs4 O6 57.4(3) 4_566 4_566
O17 Cs4 O6 127.3(2) 3_656 4_566
O16 Cs4 O6 94.8(3) 3_666 4_566
O8 Cs4 O6 71.3(3) 3_666 4_566
O15 Cs4 O6 130.3(2) 1_556 4_566
O16 Cs4 O6 164.1(3) 1_546 4_566
O14 Cs4 O18 68.1(3) 4_566 .
O17 Cs4 O18 89.8(3) 3_656 .
O16 Cs4 O18 127.4(3) 3_666 .
O8 Cs4 O18 85.2(3) 3_666 .
O15 Cs4 O18 126.6(3) 1_556 .
O16 Cs4 O18 123.2(3) 1_546 .
O6 Cs4 O18 43.8(3) 4_566 .
O14 Cs4 O7 129.0(3) 4_566 3_656
O17 Cs4 O7 44.8(2) 3_656 3_656
O16 Cs4 O7 90.7(2) 3_666 3_656
O8 Cs4 O7 51.2(2) 3_666 3_656
O15 Cs4 O7 139.1(2) 1_556 3_656
O16 Cs4 O7 95.4(2) 1_546 3_656
O6 Cs4 O7 84.8(2) 4_566 3_656
O18 Cs4 O7 60.8(3) . 3_656
O14 Cs4 P3 71.5(2) 4_566 .
O17 Cs4 P3 102.18(19) 3_656 .
O16 Cs4 P3 105.3(2) 3_666 .
O8 Cs4 P3 67.47(17) 3_666 .
O15 Cs4 P3 142.84(19) 1_556 .
O16 Cs4 P3 145.08(19) 1_546 .
O6 Cs4 P3 25.42(19) 4_566 .
O18 Cs4 P3 23.4(2) . .
O7 Cs4 P3 62.19(17) 3_656 .
O14 Cs4 Fe4 113.1(2) 4_566 1_545
O17 Cs4 Fe4 30.30(17) 3_656 1_545
O16 Cs4 Fe4 119.27(19) 3_666 1_545
O8 Cs4 Fe4 113.80(19) 3_666 1_545
O15 Cs4 Fe4 68.39(17) 1_556 1_545
O16 Cs4 Fe4 31.10(17) 1_546 1_545
O6 Cs4 Fe4 137.4(2) 4_566 1_545
O18 Cs4 Fe4 93.6(2) . 1_545
O7 Cs4 Fe4 71.04(15) 3_656 1_545
P3 Cs4 Fe4 114.20(8) . 1_545
O14 Cs4 P1 136.4(2) 4_566 3_656
O17 Cs4 P1 83.62(19) 3_656 3_656
O16 Cs4 P1 24.15(17) 3_666 3_656
O8 Cs4 P1 24.19(17) 3_666 3_656
O15 Cs4 P1 124.0(2) 1_556 3_656
O16 Cs4 P1 104.83(18) 1_546 3_656
O6 Cs4 P1 89.9(2) 4_566 3_656
O18 Cs4 P1 109.4(2) . 3_656
O7 Cs4 P1 66.66(18) 3_656 3_656
P3 Cs4 P1 90.93(8) . 3_656
Fe4 Cs4 P1 110.53(7) 1_545 3_656
O13 Cs1 O2 91.2(2) . 4_566
O13 Cs1 O8 82.4(3) . 3_666
O2 Cs1 O8 159.2(2) 4_566 3_666
O13 Cs1 O5 144.0(3) . 4_566
O2 Cs1 O5 88.1(2) 4_566 4_566
O8 Cs1 O5 108.7(2) 3_666 4_566
O13 Cs1 O6 109.1(2) . 4_566
O2 Cs1 O6 130.2(2) 4_566 4_566
O8 Cs1 O6 70.5(3) 3_666 4_566
O5 Cs1 O6 49.0(2) 4_566 4_566
O13 Cs1 O9 126.8(2) . 1_556
O2 Cs1 O9 75.5(2) 4_566 1_556
O8 Cs1 O9 92.5(2) 3_666 1_556
O5 Cs1 O9 87.8(2) 4_566 1_556
O6 Cs1 O9 118.9(3) 4_566 1_556
O13 Cs1 O3 48.7(2) . .
O2 Cs1 O3 42.54(19) 4_566 .
O8 Cs1 O3 127.2(2) 3_666 .
O5 Cs1 O3 122.3(2) 4_566 .
O6 Cs1 O3 136.1(3) 4_566 .
O9 Cs1 O3 101.5(2) 1_556 .
O13 Cs1 O16 113.3(2) . 3_666
O2 Cs1 O16 126.9(2) 4_566 3_666
O8 Cs1 O16 41.7(2) 3_666 3_666
O5 Cs1 O16 95.4(2) 4_566 3_666
O6 Cs1 O16 86.8(3) 4_566 3_666
O9 Cs1 O16 51.8(2) 1_556 3_666
O3 Cs1 O16 134.7(2) . 3_666
O13 Cs1 O20 74.9(3) . 3_656
O2 Cs1 O20 116.6(2) 4_566 3_656
O8 Cs1 O20 42.6(2) 3_666 3_656
O5 Cs1 O20 136.3(3) 4_566 3_656
O6 Cs1 O20 112.6(3) 4_566 3_656
O9 Cs1 O20 66.7(2) 1_556 3_656
O3 Cs1 O20 98.1(2) . 3_656
O16 Cs1 O20 40.9(2) 3_666 3_656
O13 Cs1 P1 88.97(19) . 3_656
O2 Cs1 P1 136.07(16) 4_566 3_656
O8 Cs1 P1 24.86(17) 3_666 3_656
O5 Cs1 P1 115.71(18) 4_566 3_656
O6 Cs1 P1 90.6(2) 4_566 3_656
O9 Cs1 P1 69.61(17) 1_556 3_656
O3 Cs1 P1 120.91(16) . 3_656
O16 Cs1 P1 24.76(15) 3_666 3_656
O20 Cs1 P1 23.33(18) 3_656 3_656
O13 Cs1 O5 41.4(2) . .
O2 Cs1 O5 110.99(19) 4_566 .
O8 Cs1 O5 76.8(2) 3_666 .
O5 Cs1 O5 106.3(2) 4_566 .
O6 Cs1 O5 68.6(2) 4_566 .
O9 Cs1 O5 164.4(2) 1_556 .
O3 Cs1 O5 77.0(2) . .
O16 Cs1 O5 118.5(2) 3_666 .
O20 Cs1 O5 97.9(2) 3_656 .
P1 Cs1 O5 97.59(14) 3_656 .
O13 Cs1 P4 22.97(17) . .
O2 Cs1 P4 111.25(14) 4_566 .
O8 Cs1 P4 67.70(18) 3_666 .
O5 Cs1 P4 129.85(19) 4_566 .
O6 Cs1 P4 87.13(18) 4_566 .
O9 Cs1 P4 140.80(18) 1_556 .
O3 Cs1 P4 69.76(15) . .
O16 Cs1 P4 106.49(16) 3_666 .
O20 Cs1 P4 76.57(18) 3_656 .
P1 Cs1 P4 82.27(7) 3_656 .
O5 Cs1 P4 23.99(15) . .
O18 Cs2 O19 136.6(3) 4_565 .
O18 Cs2 O10 113.0(3) 4_565 1_554
O19 Cs2 O10 104.7(3) . 1_554
O18 Cs2 O11 67.0(3) 4_565 4_565
O19 Cs2 O11 87.6(3) . 4_565
O10 Cs2 O11 155.1(2) 1_554 4_565
O18 Cs2 O20 116.5(3) 4_565 .
O19 Cs2 O20 65.9(3) . .
O10 Cs2 O20 59.3(2) 1_554 .
O11 Cs2 O20 144.7(3) 4_565 .
O18 Cs2 O2 106.3(3) 4_565 4_465
O19 Cs2 O2 82.7(2) . 4_465
O10 Cs2 O2 105.5(2) 1_554 4_465
O11 Cs2 O2 53.8(2) 4_565 4_465
O20 Cs2 O2 137.2(2) . 4_465
O18 Cs2 O15 74.9(3) 4_565 .
O19 Cs2 O15 103.0(2) . .
O10 Cs2 O15 65.9(2) 1_554 .
O11 Cs2 O15 133.2(2) 4_565 .
O20 Cs2 O15 42.9(2) . .
O2 Cs2 O15 170.5(2) 4_465 .
O18 Cs2 O19 72.8(3) 4_565 4_565
O19 Cs2 O19 124.2(3) . 4_565
O10 Cs2 O19 96.6(2) 1_554 4_565
O11 Cs2 O19 59.0(2) 4_565 4_565
O20 Cs2 O19 155.8(2) . 4_565
O2 Cs2 O19 41.8(2) 4_465 4_565
O15 Cs2 O19 132.7(2) . 4_565
O18 Cs2 O3 117.2(3) 4_565 4_465
O19 Cs2 O3 41.8(2) . 4_465
O10 Cs2 O3 127.7(3) 1_554 4_465
O11 Cs2 O3 51.4(2) 4_565 4_465
O20 Cs2 O3 107.6(2) . 4_465
O2 Cs2 O3 46.77(19) 4_465 4_465
O15 Cs2 O3 141.3(2) . 4_465
O19 Cs2 O3 84.8(2) 4_565 4_465
O18 Cs2 P5 95.0(3) 4_565 4_465
O19 Cs2 P5 104.8(2) . 4_465
O10 Cs2 P5 91.90(17) 1_554 4_465
O11 Cs2 P5 63.72(16) 4_565 4_465
O20 Cs2 P5 143.13(19) . 4_465
O2 Cs2 P5 23.61(13) 4_465 4_465
O15 Cs2 P5 148.04(17) . 4_465
O19 Cs2 P5 22.54(16) 4_565 4_465
O3 Cs2 P5 70.33(15) 4_465 4_465
O18 Cs2 P3 18.1(2) 4_565 4_565
O19 Cs2 P3 144.0(2) . 4_565
O10 Cs2 P3 96.3(2) 1_554 4_565
O11 Cs2 P3 85.14(18) 4_565 4_565
O20 Cs2 P3 102.4(2) . 4_565
O2 Cs2 P3 119.63(15) 4_465 4_565
O15 Cs2 P3 59.63(16) . 4_565
O19 Cs2 P3 80.88(16) 4_565 4_565
O3 Cs2 P3 135.03(16) 4_465 4_565
P5 Cs2 P3 103.31(8) 4_465 4_565
O18 Cs2 P5 133.8(2) 4_565 1_455
O19 Cs2 P5 19.91(19) . 1_455
O10 Cs2 P5 113.1(2) 1_554 1_455
O11 Cs2 P5 72.57(18) 4_565 1_455
O20 Cs2 P5 85.1(2) . 1_455
O2 Cs2 P5 63.38(14) 4_465 1_455
O15 Cs2 P5 122.76(16) . 1_455
O19 Cs2 P5 104.53(16) 4_565 1_455
O3 Cs2 P5 22.73(14) 4_465 1_455
P5 Cs2 P5 86.29(7) 4_465 1_455
P3 Cs2 P5 148.89(8) 4_565 1_455
O20 Cs3 O20 180.0(5) 3 .
O20 Cs3 O1 106.6(3) 3 3_656
O20 Cs3 O1 73.4(3) . 3_656
O20 Cs3 O1 73.4(3) 3 1_454
O20 Cs3 O1 106.6(3) . 1_454
O1 Cs3 O1 180.0(6) 3_656 1_454
O20 Cs3 O19 66.8(3) 3 3
O20 Cs3 O19 113.2(3) . 3
O1 Cs3 O19 113.9(3) 3_656 3
O1 Cs3 O19 66.1(3) 1_454 3
O20 Cs3 O19 113.2(3) 3 .
O20 Cs3 O19 66.8(3) . .
O1 Cs3 O19 66.1(3) 3_656 .
O1 Cs3 O19 113.9(3) 1_454 .
O19 Cs3 O19 180.0(4) 3 .
O20 Cs3 O10 60.3(3) 3 3_556
O20 Cs3 O10 119.7(3) . 3_556
O1 Cs3 O10 46.5(2) 3_656 3_556
O1 Cs3 O10 133.5(2) 1_454 3_556
O19 Cs3 O10 98.1(2) 3 3_556
O19 Cs3 O10 81.9(2) . 3_556
O20 Cs3 O10 119.7(3) 3 1_554
O20 Cs3 O10 60.3(3) . 1_554
O1 Cs3 O10 133.5(2) 3_656 1_554
O1 Cs3 O10 46.5(2) 1_454 1_554
O19 Cs3 O10 81.9(2) 3 1_554
O19 Cs3 O10 98.1(2) . 1_554
O10 Cs3 O10 180.0(4) 3_556 1_554
O20 Cs3 O9 110.0(3) 3 3_655
O20 Cs3 O9 70.0(3) . 3_655
O1 Cs3 O9 102.5(2) 3_656 3_655
O1 Cs3 O9 77.5(2) 1_454 3_655
O19 Cs3 O9 43.2(2) 3 3_655
O19 Cs3 O9 136.8(2) . 3_655
O10 Cs3 O9 121.7(2) 3_556 3_655
O10 Cs3 O9 58.3(2) 1_554 3_655
O20 Cs3 O9 70.0(3) 3 1_455
O20 Cs3 O9 110.0(3) . 1_455
O1 Cs3 O9 77.5(2) 3_656 1_455
O1 Cs3 O9 102.5(2) 1_454 1_455
O19 Cs3 O9 136.8(2) 3 1_455
O19 Cs3 O9 43.2(2) . 1_455
O10 Cs3 O9 58.3(2) 3_556 1_455
O10 Cs3 O9 121.7(2) 1_554 1_455
O9 Cs3 O9 180.0(4) 3_655 1_455
O20 Cs3 P2 95.4(2) 3 1_554
O20 Cs3 P2 84.6(2) . 1_554
O1 Cs3 P2 156.60(18) 3_656 1_554
O1 Cs3 P2 23.40(18) 1_454 1_554
O19 Cs3 P2 67.32(18) 3 1_554
O19 Cs3 P2 112.68(18) . 1_554
O10 Cs3 P2 155.60(16) 3_556 1_554
O10 Cs3 P2 24.40(16) 1_554 1_554
O9 Cs3 P2 61.36(15) 3_655 1_554
O9 Cs3 P2 118.64(15) 1_455 1_554
O20 Cs3 P2 84.6(2) 3 3_556
O20 Cs3 P2 95.4(2) . 3_556
O1 Cs3 P2 23.40(18) 3_656 3_556
O1 Cs3 P2 156.60(18) 1_454 3_556
O19 Cs3 P2 112.68(18) 3 3_556
O19 Cs3 P2 67.32(18) . 3_556
O10 Cs3 P2 24.40(16) 3_556 3_556
O10 Cs3 P2 155.60(16) 1_554 3_556
O9 Cs3 P2 118.64(15) 3_655 3_556
O9 Cs3 P2 61.36(15) 1_455 3_556
P2 Cs3 P2 180.00(14) 1_554 3_556
O3 Fe1 O2 94.6(4) . .
O3 Fe1 O13 91.3(4) . .
O2 Fe1 O13 106.9(4) . .
O3 Fe1 O12 174.9(4) . .
O2 Fe1 O12 85.6(3) . .
O13 Fe1 O12 83.7(4) . .
O3 Fe1 O11 96.5(4) . 1_655
O2 Fe1 O11 93.6(4) . 1_655
O13 Fe1 O11 157.3(4) . 1_655
O12 Fe1 O11 88.6(3) . 1_655
O3 Fe1 O1 93.0(4) . .
O2 Fe1 O1 161.1(4) . .
O13 Fe1 O1 90.2(4) . .
O12 Fe1 O1 88.3(3) . .
O11 Fe1 O1 68.3(4) 1_655 .
O3 Fe1 P2 98.5(3) . 1_655
O2 Fe1 P2 127.1(3) . 1_655
O13 Fe1 P2 123.6(3) . 1_655
O12 Fe1 P2 85.4(2) . 1_655
O11 Fe1 P2 34.2(3) 1_655 1_655
O1 Fe1 P2 34.3(3) . 1_655
O3 Fe1 K1 116.5(3) . 3_656
O2 Fe1 K1 143.7(3) . 3_656
O13 Fe1 K1 57.2(3) . 3_656
O12 Fe1 K1 61.7(2) . 3_656
O11 Fe1 K1 100.5(2) 1_655 3_656
O1 Fe1 K1 42.3(3) . 3_656
P2 Fe1 K1 69.03(10) 1_655 3_656
O3 Fe1 K2 66.9(3) . 4_666
O2 Fe1 K2 56.6(3) . 4_666
O13 Fe1 K2 149.3(3) . 4_666
O12 Fe1 K2 117.1(2) . 4_666
O11 Fe1 K2 51.9(2) 1_655 4_666
O1 Fe1 K2 111.5(3) . 4_666
P2 Fe1 K2 82.51(9) 1_655 4_666
K1 Fe1 K2 151.53(7) 3_656 4_666
O3 Fe1 Cs2 66.9(3) . 4_666
O2 Fe1 Cs2 56.6(3) . 4_666
O13 Fe1 Cs2 149.3(3) . 4_666
O12 Fe1 Cs2 117.1(2) . 4_666
O11 Fe1 Cs2 51.9(2) 1_655 4_666
O1 Fe1 Cs2 111.5(3) . 4_666
P2 Fe1 Cs2 82.51(9) 1_655 4_666
K1 Fe1 Cs2 151.53(7) 3_656 4_666
K2 Fe1 Cs2 0.00(4) 4_666 4_666
O3 Fe1 Cs1 74.5(3) . 4_565
O2 Fe1 Cs1 45.1(2) . 4_565
O13 Fe1 Cs1 67.6(3) . 4_565
O12 Fe1 Cs1 102.2(2) . 4_565
O11 Fe1 Cs1 135.0(2) 1_655 4_565
O1 Fe1 Cs1 153.7(3) . 4_565
P2 Fe1 Cs1 167.57(10) 1_655 4_565
K1 Fe1 Cs1 123.21(7) 3_656 4_565
K2 Fe1 Cs1 85.25(4) 4_666 4_565
Cs2 Fe1 Cs1 85.25(4) 4_666 4_565
O3 Fe1 Cs1 53.5(3) . .
O2 Fe1 Cs1 122.4(2) . .
O13 Fe1 Cs1 42.3(3) . .
O12 Fe1 Cs1 122.3(2) . .
O11 Fe1 Cs1 131.6(3) 1_655 .
O1 Fe1 Cs1 75.8(2) . .
P2 Fe1 Cs1 106.16(9) 1_655 .
K1 Fe1 Cs1 70.33(5) 3_656 .
K2 Fe1 Cs1 120.37(4) 4_666 .
Cs2 Fe1 Cs1 120.37(4) 4_666 .
Cs1 Fe1 Cs1 78.27(3) 4_565 .
O15 Fe2 O5 120.9(4) . .
O15 Fe2 O6 103.9(5) . .
O5 Fe2 O6 91.0(5) . .
O15 Fe2 O14 114.8(5) . .
O5 Fe2 O14 117.8(5) . .
O6 Fe2 O14 100.9(5) . .
O15 Fe2 O4 93.6(4) . .
O5 Fe2 O4 84.0(4) . .
O6 Fe2 O4 161.9(4) . .
O14 Fe2 O4 66.7(4) . .
O15 Fe2 P3 108.5(3) . .
O5 Fe2 P3 101.2(3) . .
O6 Fe2 P3 132.2(4) . .
O14 Fe2 P3 33.1(3) . .
O4 Fe2 P3 33.7(2) . .
O15 Fe2 K4 138.9(3) . 4_565
O5 Fe2 K4 97.8(3) . 4_565
O6 Fe2 K4 58.6(4) . 4_565
O14 Fe2 K4 46.4(3) . 4_565
O4 Fe2 K4 104.7(2) . 4_565
P3 Fe2 K4 73.86(8) . 4_565
O15 Fe2 Cs4 138.9(3) . 4_565
O5 Fe2 Cs4 97.8(3) . 4_565
O6 Fe2 Cs4 58.6(4) . 4_565
O14 Fe2 Cs4 46.4(3) . 4_565
O4 Fe2 Cs4 104.7(2) . 4_565
P3 Fe2 Cs4 73.86(8) . 4_565
K4 Fe2 Cs4 0.00(4) 4_565 4_565
O15 Fe2 Cs2 55.9(3) . .
O5 Fe2 Cs2 171.2(3) . .
O6 Fe2 Cs2 82.3(4) . .
O14 Fe2 Cs2 69.4(4) . .
O4 Fe2 Cs2 104.1(2) . .
P3 Fe2 Cs2 87.56(9) . .
K4 Fe2 Cs2 83.73(5) 4_565 .
Cs4 Fe2 Cs2 83.73(5) 4_565 .
O15 Fe2 Cs4 43.3(3) . 1_554
O5 Fe2 Cs4 96.7(3) . 1_554
O6 Fe2 Cs4 68.4(4) . 1_554
O14 Fe2 Cs4 144.5(4) . 1_554
O4 Fe2 Cs4 129.4(2) . 1_554
P3 Fe2 Cs4 151.81(10) . 1_554
K4 Fe2 Cs4 125.06(5) 4_565 1_554
Cs4 Fe2 Cs4 125.06(5) 4_565 1_554
Cs2 Fe2 Cs4 75.48(5) . 1_554
O15 Fe2 Cs1 128.5(3) . 4_565
O5 Fe2 Cs1 44.3(3) . 4_565
O6 Fe2 Cs1 47.3(4) . 4_565
O14 Fe2 Cs1 112.5(4) . 4_565
O4 Fe2 Cs1 123.4(3) . 4_565
P3 Fe2 Cs1 122.27(10) . 4_565
K4 Fe2 Cs1 69.74(4) 4_565 4_565
Cs4 Fe2 Cs1 69.74(4) 4_565 4_565
Cs2 Fe2 Cs1 129.58(5) . 4_565
Cs4 Fe2 Cs1 85.64(5) 1_554 4_565
O8 Fe3 O8 180.000(1) 3_666 1_545
O8 Fe3 O4 90.9(4) 3_666 .
O8 Fe3 O4 89.1(4) 1_545 .
O8 Fe3 O4 89.1(4) 3_666 3_656
O8 Fe3 O4 90.9(4) 1_545 3_656
O4 Fe3 O4 180.0(6) . 3_656
O8 Fe3 O7 89.6(5) 3_666 .
O8 Fe3 O7 90.4(5) 1_545 .
O4 Fe3 O7 89.0(4) . .
O4 Fe3 O7 91.0(4) 3_656 .
O8 Fe3 O7 90.4(5) 3_666 3_656
O8 Fe3 O7 89.6(5) 1_545 3_656
O4 Fe3 O7 91.0(4) . 3_656
O4 Fe3 O7 89.0(4) 3_656 3_656
O7 Fe3 O7 180.0(2) . 3_656
O8 Fe3 Cs4 133.4(3) 3_666 3_656
O8 Fe3 Cs4 46.6(3) 1_545 3_656
O4 Fe3 Cs4 111.9(3) . 3_656
O4 Fe3 Cs4 68.1(3) 3_656 3_656
O7 Fe3 Cs4 52.8(3) . 3_656
O7 Fe3 Cs4 127.2(3) 3_656 3_656
O8 Fe3 Cs4 46.6(3) 3_666 .
O8 Fe3 Cs4 133.4(3) 1_545 .
O4 Fe3 Cs4 68.1(3) . .
O4 Fe3 Cs4 111.9(3) 3_656 .
O7 Fe3 Cs4 127.2(3) . .
O7 Fe3 Cs4 52.8(3) 3_656 .
Cs4 Fe3 Cs4 180.00(4) 3_656 .
O17 Fe4 O9 118.4(5) 3_666 3_666
O17 Fe4 O16 90.7(4) 3_666 1_556
O9 Fe4 O16 104.0(4) 3_666 1_556
O17 Fe4 O10 119.5(5) 3_666 1_565
O9 Fe4 O10 117.5(5) 3_666 1_565
O16 Fe4 O10 96.8(4) 1_556 1_565
O17 Fe4 O12 88.8(4) 3_666 3_666
O9 Fe4 O12 91.5(3) 3_666 3_666
O16 Fe4 O12 162.5(4) 1_556 3_666
O10 Fe4 O12 68.5(3) 1_565 3_666
O17 Fe4 P2 108.1(3) 3_666 1_565
O9 Fe4 P2 105.7(3) 3_666 1_565
O16 Fe4 P2 130.6(3) 1_556 1_565
O10 Fe4 P2 34.2(3) 1_565 1_565
O12 Fe4 P2 34.4(2) 3_666 1_565
O17 Fe4 Cs4 55.6(3) 3_666 1_565
O9 Fe4 Cs4 161.5(3) 3_666 1_565
O16 Fe4 Cs4 60.7(3) 1_556 1_565
O10 Fe4 Cs4 76.8(3) 1_565 1_565
O12 Fe4 Cs4 105.2(2) 3_666 1_565
P2 Fe4 Cs4 92.68(9) 1_565 1_565
O17 Fe4 K4 55.6(3) 3_666 1_565
O9 Fe4 K4 161.5(3) 3_666 1_565
O16 Fe4 K4 60.7(3) 1_556 1_565
O10 Fe4 K4 76.8(3) 1_565 1_565
O12 Fe4 K4 105.2(2) 3_666 1_565
P2 Fe4 K4 92.68(9) 1_565 1_565
Cs4 Fe4 K4 0.00(5) 1_565 1_565
O17 Fe4 Cs3 173.3(3) 3_666 1_566
O9 Fe4 Cs3 63.3(3) 3_666 1_566
O16 Fe4 Cs3 95.1(3) 1_556 1_566
O10 Fe4 Cs3 56.5(3) 1_565 1_566
O12 Fe4 Cs3 84.6(2) 3_666 1_566
P2 Fe4 Cs3 65.45(8) 1_565 1_566
Cs4 Fe4 Cs3 124.95(5) 1_565 1_566
K4 Fe4 Cs3 124.95(5) 1_565 1_566
O17 Fe4 K3 173.3(3) 3_666 1_566
O9 Fe4 K3 63.3(3) 3_666 1_566
O16 Fe4 K3 95.1(3) 1_556 1_566
O10 Fe4 K3 56.5(3) 1_565 1_566
O12 Fe4 K3 84.6(2) 3_666 1_566
P2 Fe4 K3 65.45(8) 1_565 1_566
Cs4 Fe4 K3 124.95(5) 1_565 1_566
K4 Fe4 K3 124.95(5) 1_565 1_566
Cs3 Fe4 K3 0.0 1_566 1_566
O17 Fe4 Cs1 114.1(3) 3_666 3_667
O9 Fe4 Cs1 48.4(3) 3_666 3_667
O16 Fe4 Cs1 55.6(3) 1_556 3_667
O10 Fe4 Cs1 119.4(3) 1_565 3_667
O12 Fe4 Cs1 139.4(2) 3_666 3_667
P2 Fe4 Cs1 137.45(9) 1_565 3_667
Cs4 Fe4 Cs1 115.35(5) 1_565 3_667
K4 Fe4 Cs1 115.35(5) 1_565 3_667
Cs3 Fe4 Cs1 72.18(4) 1_566 3_667
K3 Fe4 Cs1 72.18(4) 1_566 3_667
O20 P1 O15 112.8(7) . .
O20 P1 O8 112.8(6) . 1_545
O15 P1 O8 109.5(6) . 1_545
O20 P1 O16 112.1(6) . 1_545
O15 P1 O16 105.6(6) . 1_545
O8 P1 O16 103.4(5) 1_545 1_545
O20 P1 Cs1 76.9(5) . 3_656
O15 P1 Cs1 169.2(5) . 3_656
O8 P1 Cs1 61.0(4) 1_545 3_656
O16 P1 Cs1 73.5(4) 1_545 3_656
O20 P1 K1 31.2(4) . .
O15 P1 K1 107.3(4) . .
O8 P1 K1 87.8(4) 1_545 .
O16 P1 K1 139.2(5) 1_545 .
Cs1 P1 K1 78.47(8) 3_656 .
O20 P1 Cs4 154.5(5) . 3_656
O15 P1 Cs4 92.6(4) . 3_656
O8 P1 Cs4 57.2(4) 1_545 3_656
O16 P1 Cs4 55.3(4) 1_545 3_656
Cs1 P1 Cs4 77.95(7) 3_656 3_656
K1 P1 Cs4 144.20(11) . 3_656
O20 P1 K4 154.5(5) . 3_656
O15 P1 K4 92.6(4) . 3_656
O8 P1 K4 57.2(4) 1_545 3_656
O16 P1 K4 55.3(4) 1_545 3_656
Cs1 P1 K4 77.95(7) 3_656 3_656
K1 P1 K4 144.20(11) . 3_656
Cs4 P1 K4 0.00(5) 3_656 3_656
O20 P1 Cs4 130.2(5) . 1_554
O15 P1 Cs4 51.5(4) . 1_554
O8 P1 Cs4 116.9(4) 1_545 1_554
O16 P1 Cs4 54.1(4) 1_545 1_554
Cs1 P1 Cs4 126.24(9) 3_656 1_554
K1 P1 Cs4 150.71(11) . 1_554
Cs4 P1 Cs4 63.99(7) 3_656 1_554
K4 P1 Cs4 63.99(7) 3_656 1_554
O20 P1 Cs2 55.3(5) . .
O15 P1 Cs2 61.1(4) . .
O8 P1 Cs2 148.4(4) 1_545 .
O16 P1 Cs2 108.2(4) 1_545 .
Cs1 P1 Cs2 129.62(10) 3_656 .
K1 P1 Cs2 68.94(8) . .
Cs4 P1 Cs2 145.90(10) 3_656 .
K4 P1 Cs2 145.90(10) 3_656 .
Cs4 P1 Cs2 82.13(7) 1_554 .
O11 P2 O1 104.0(5) . 1_455
O11 P2 O12 112.9(5) . 3_656
O1 P2 O12 113.3(5) 1_455 3_656
O11 P2 O10 114.5(5) . .
O1 P2 O10 112.0(5) 1_455 .
O12 P2 O10 100.6(5) 3_656 .
O11 P2 Fe1 52.1(4) . 1_455
O1 P2 Fe1 52.3(3) 1_455 1_455
O12 P2 Fe1 124.3(3) 3_656 1_455
O10 P2 Fe1 135.1(4) . 1_455
O11 P2 Fe4 131.9(4) . 1_545
O1 P2 Fe4 123.8(4) 1_455 1_545
O12 P2 Fe4 54.5(3) 3_656 1_545
O10 P2 Fe4 46.2(3) . 1_545
Fe1 P2 Fe4 175.85(17) 1_455 1_545
O11 P2 K1 44.8(4) . .
O1 P2 K1 131.5(4) 1_455 .
O12 P2 K1 69.1(3) 3_656 .
O10 P2 K1 115.0(4) . .
Fe1 P2 K1 85.15(10) 1_455 .
Fe4 P2 K1 97.67(12) 1_545 .
O11 P2 K1 116.6(4) . 3_556
O1 P2 K1 32.4(4) 1_455 3_556
O12 P2 K1 81.0(3) 3_656 3_556
O10 P2 K1 123.3(4) . 3_556
Fe1 P2 K1 68.73(10) 1_455 3_556
Fe4 P2 K1 107.19(12) 1_545 3_556
K1 P2 K1 118.00(10) . 3_556
O11 P2 K3 144.7(4) . 1_556
O1 P2 K3 55.3(3) 1_455 1_556
O12 P2 K3 102.1(3) 3_656 1_556
O10 P2 K3 61.2(4) . 1_556
Fe1 P2 K3 103.87(11) 1_455 1_556
Fe4 P2 K3 73.12(8) 1_545 1_556
K1 P2 K3 170.19(11) . 1_556
K1 P2 K3 63.18(8) 3_556 1_556
O11 P2 Cs3 144.7(4) . 1_556
O1 P2 Cs3 55.3(3) 1_455 1_556
O12 P2 Cs3 102.1(3) 3_656 1_556
O10 P2 Cs3 61.2(4) . 1_556
Fe1 P2 Cs3 103.87(11) 1_455 1_556
Fe4 P2 Cs3 73.12(8) 1_545 1_556
K1 P2 Cs3 170.19(11) . 1_556
K1 P2 Cs3 63.18(8) 3_556 1_556
K3 P2 Cs3 0.0 1_556 1_556
O11 P2 Cs2 92.8(4) . 1_556
O1 P2 Cs2 85.5(4) 1_455 1_556
O12 P2 Cs2 141.7(3) 3_656 1_556
O10 P2 Cs2 41.4(3) . 1_556
Fe1 P2 Cs2 93.77(9) 1_455 1_556
Fe4 P2 Cs2 87.19(9) 1_545 1_556
K1 P2 Cs2 123.87(11) . 1_556
K1 P2 Cs2 113.44(10) 3_556 1_556
K3 P2 Cs2 60.19(5) 1_556 1_556
Cs3 P2 Cs2 60.19(5) 1_556 1_556
O18 P3 O4 116.4(6) . .
O18 P3 O14 113.6(7) . .
O4 P3 O14 99.0(5) . .
O18 P3 O6 110.7(7) . 4_566
O4 P3 O6 108.4(6) . 4_566
O14 P3 O6 108.0(7) . 4_566
O18 P3 Fe2 132.9(6) . .
O4 P3 Fe2 56.0(4) . .
O14 P3 Fe2 43.0(4) . .
O6 P3 Fe2 115.5(5) 4_566 .
O18 P3 K1 36.1(5) . .
O4 P3 K1 85.6(4) . .
O14 P3 K1 103.0(5) . .
O6 P3 K1 143.1(5) 4_566 .
Fe2 P3 K1 100.70(12) . .
O18 P3 Cs4 67.2(5) . .
O4 P3 Cs4 88.4(4) . .
O14 P3 Cs4 170.8(4) . .
O6 P3 Cs4 64.1(5) 4_566 .
Fe2 P3 Cs4 143.47(12) . .
K1 P3 Cs4 82.92(9) . .
O18 P3 Cs2 38.7(5) . 4_566
O4 P3 Cs2 151.0(4) . 4_566
O14 P3 Cs2 85.4(4) . 4_566
O6 P3 Cs2 97.2(5) 4_566 4_566
Fe2 P3 Cs2 124.08(12) . 4_566
K1 P3 Cs2 65.62(8) . 4_566
Cs4 P3 Cs2 90.79(8) . 4_566
O18 P3 Cs4 119.5(5) . 4_565
O4 P3 Cs4 117.0(4) . 4_565
O14 P3 Cs4 32.3(4) . 4_565
O6 P3 Cs4 76.6(5) 4_566 4_565
Fe2 P3 Cs4 65.32(8) . 4_565
K1 P3 Cs4 128.10(11) . 4_565
Cs4 P3 Cs4 138.73(10) . 4_565
Cs2 P3 Cs4 81.47(7) 4_566 4_565
O7 P4 O13 111.5(6) . .
O7 P4 O17 109.3(6) . .
O13 P4 O17 111.1(5) . .
O7 P4 O5 110.4(5) . .
O13 P4 O5 107.2(6) . .
O17 P4 O5 107.2(6) . .
O7 P4 K1 59.2(4) . 3_656
O13 P4 K1 60.8(4) . 3_656
O17 P4 K1 100.6(4) . 3_656
O5 P4 K1 152.2(4) . 3_656
O7 P4 Cs1 83.8(4) . .
O13 P4 Cs1 54.7(3) . .
O17 P4 Cs1 164.5(4) . .
O5 P4 Cs1 74.5(4) . .
K1 P4 Cs1 78.55(8) 3_656 .
O7 P4 K4 60.3(4) . 3_656
O13 P4 K4 133.1(4) . 3_656
O17 P4 K4 49.3(4) . 3_656
O5 P4 K4 119.1(4) . 3_656
K1 P4 K4 79.91(8) 3_656 3_656
Cs1 P4 K4 143.87(9) . 3_656
O7 P4 Cs4 60.3(4) . 3_656
O13 P4 Cs4 133.1(4) . 3_656
O17 P4 Cs4 49.3(4) . 3_656
O5 P4 Cs4 119.1(4) . 3_656
K1 P4 Cs4 79.91(8) 3_656 3_656
Cs1 P4 Cs4 143.87(9) . 3_656
K4 P4 Cs4 0.00(7) 3_656 3_656
O7 P4 Cs1 161.0(4) . 4_565
O13 P4 Cs1 76.8(4) . 4_565
O17 P4 Cs1 81.8(5) . 4_565
O5 P4 Cs1 50.8(3) . 4_565
K1 P4 Cs1 135.58(11) 3_656 4_565
Cs1 P4 Cs1 88.05(7) . 4_565
K4 P4 Cs1 127.16(9) 3_656 4_565
Cs4 P4 Cs1 127.16(9) 3_656 4_565
O19 P5 O3 112.1(6) 1_655 4_565
O19 P5 O2 112.5(5) 1_655 .
O3 P5 O2 106.3(5) 4_565 .
O19 P5 O9 111.4(6) 1_655 .
O3 P5 O9 107.0(6) 4_565 .
O2 P5 O9 107.1(5) . .
O19 P5 Cs1 164.8(4) 1_655 4_565
O3 P5 Cs1 68.4(4) 4_565 4_565
O2 P5 Cs1 54.7(3) . 4_565
O9 P5 Cs1 82.1(4) . 4_565
O19 P5 K2 71.6(4) 1_655 4_666
O3 P5 K2 83.3(4) 4_565 4_666
O2 P5 K2 60.3(3) . 4_666
O9 P5 K2 166.2(3) . 4_666
Cs1 P5 K2 93.64(7) 4_565 4_666
O19 P5 Cs2 71.6(4) 1_655 4_666
O3 P5 Cs2 83.3(4) 4_565 4_666
O2 P5 Cs2 60.3(3) . 4_666
O9 P5 Cs2 166.2(3) . 4_666
Cs1 P5 Cs2 93.64(7) 4_565 4_666
K2 P5 Cs2 0.00(3) 4_666 4_666
O19 P5 K1 24.4(4) 1_655 1_655
O3 P5 K1 129.7(5) 4_565 1_655
O2 P5 K1 89.6(3) . 1_655
O9 P5 K1 113.3(4) . 1_655
Cs1 P5 K1 144.31(9) 4_565 1_655
K2 P5 K1 63.52(7) 4_666 1_655
Cs2 P5 K1 63.52(7) 4_666 1_655
O19 P5 Cs2 44.3(4) 1_655 1_655
O3 P5 Cs2 71.0(4) 4_565 1_655
O2 P5 Cs2 142.3(4) . 1_655
O9 P5 Cs2 109.5(4) . 1_655
Cs1 P5 Cs2 139.39(8) 4_565 1_655
K2 P5 Cs2 82.27(7) 4_666 1_655
Cs2 P5 Cs2 82.27(7) 4_666 1_655
K1 P5 Cs2 68.05(7) 1_655 1_655
O19 P5 Cs3 49.3(4) 1_655 1_655
O3 P5 Cs3 120.0(4) 4_565 1_655
O2 P5 Cs3 133.7(3) . 1_655
O9 P5 Cs3 62.6(4) . 1_655
Cs1 P5 Cs3 144.70(9) 4_565 1_655
K2 P5 Cs3 120.66(8) 4_666 1_655
Cs2 P5 Cs3 120.66(8) 4_666 1_655
K1 P5 Cs3 60.24(6) 1_655 1_655
Cs2 P5 Cs3 60.87(5) 1_655 1_655
P2 O1 Fe1 93.4(5) 1_655 .
P2 O1 K1 129.3(5) 1_655 3_656
Fe1 O1 K1 104.0(4) . 3_656
P2 O1 Cs3 101.3(4) 1_655 1_656
Fe1 O1 Cs3 150.9(4) . 1_656
K1 O1 Cs3 85.8(3) 3_656 1_656
P2 O1 K3 101.3(4) 1_655 1_656
Fe1 O1 K3 150.9(4) . 1_656
K1 O1 K3 85.8(3) 3_656 1_656
Cs3 O1 K3 0.0 1_656 1_656
P5 O2 Fe1 137.5(5) . .
P5 O2 Cs1 101.7(4) . 4_565
Fe1 O2 Cs1 109.3(3) . 4_565
P5 O2 K2 96.1(4) . 4_666
Fe1 O2 K2 94.9(3) . 4_666
Cs1 O2 K2 117.3(2) 4_565 4_666
P5 O2 Cs2 96.1(4) . 4_666
Fe1 O2 Cs2 94.9(3) . 4_666
Cs1 O2 Cs2 117.3(2) 4_565 4_666
K2 O2 Cs2 0.00(7) 4_666 4_666
P5 O3 Fe1 165.0(7) 4_566 .
P5 O3 Cs1 88.1(5) 4_566 .
Fe1 O3 Cs1 100.6(4) . .
P5 O3 Cs2 86.2(5) 4_566 4_666
Fe1 O3 Cs2 84.7(4) . 4_666
Cs1 O3 Cs2 174.3(3) . 4_666
P3 O4 Fe3 149.5(6) . .
P3 O4 Fe2 90.3(4) . .
Fe3 O4 Fe2 119.0(4) . .
P4 O5 Fe2 128.7(6) . .
P4 O5 Cs1 107.3(4) . 4_565
Fe2 O5 Cs1 111.6(4) . 4_565
P4 O5 Cs1 81.5(4) . .
Fe2 O5 Cs1 119.7(4) . .
Cs1 O5 Cs1 102.4(2) 4_565 .
P3 O6 Fe2 133.8(8) 4_565 .
P3 O6 Cs4 90.4(5) 4_565 4_565
Fe2 O6 Cs4 91.5(4) . 4_565
P3 O6 K4 90.4(5) 4_565 4_565
Fe2 O6 K4 91.5(4) . 4_565
Cs4 O6 K4 0.00(5) 4_565 4_565
P3 O6 Cs1 118.7(5) 4_565 4_565
Fe2 O6 Cs1 107.5(5) . 4_565
Cs4 O6 Cs1 90.2(3) 4_565 4_565
K4 O6 Cs1 90.2(3) 4_565 4_565
P4 O7 Fe3 143.7(6) . .
P4 O7 K1 96.2(5) . 3_656
Fe3 O7 K1 114.6(4) . 3_656
P4 O7 K4 97.0(5) . 3_656
Fe3 O7 K4 98.7(4) . 3_656
K1 O7 K4 95.2(2) 3_656 3_656
P4 O7 Cs4 97.0(5) . 3_656
Fe3 O7 Cs4 98.7(4) . 3_656
K1 O7 Cs4 95.2(2) 3_656 3_656
K4 O7 Cs4 0.00(3) 3_656 3_656
P1 O8 Fe3 139.5(6) 1_565 1_565
P1 O8 Cs4 98.6(5) 1_565 3_666
Fe3 O8 Cs4 106.6(4) 1_565 3_666
P1 O8 K4 98.6(5) 1_565 3_666
Fe3 O8 K4 106.6(4) 1_565 3_666
Cs4 O8 K4 0.00(6) 3_666 3_666
P1 O8 Cs1 94.1(4) 1_565 3_666
Fe3 O8 Cs1 114.9(4) 1_565 3_666
Cs4 O8 Cs1 93.5(2) 3_666 3_666
K4 O8 Cs1 93.5(2) 3_666 3_666
P5 O9 Fe4 129.8(5) . 3_666
P5 O9 Cs1 123.8(4) . 1_554
Fe4 O9 Cs1 106.3(4) 3_666 1_554
P5 O9 Cs3 94.5(4) . 1_655
Fe4 O9 Cs3 88.0(3) 3_666 1_655
Cs1 O9 Cs3 89.9(2) 1_554 1_655
P2 O10 Fe4 99.6(4) . 1_545
P2 O10 K2 119.7(4) . 1_556
Fe4 O10 K2 139.6(4) 1_545 1_556
P2 O10 Cs2 119.7(4) . 1_556
Fe4 O10 Cs2 139.6(4) 1_545 1_556
K2 O10 Cs2 0.00(4) 1_556 1_556
P2 O10 K3 94.4(5) . 1_556
Fe4 O10 K3 93.1(3) 1_545 1_556
K2 O10 K3 76.1(2) 1_556 1_556
Cs2 O10 K3 76.1(2) 1_556 1_556
P2 O10 Cs3 94.4(5) . 1_556
Fe4 O10 Cs3 93.1(3) 1_545 1_556
K2 O10 Cs3 76.1(2) 1_556 1_556
Cs2 O10 Cs3 76.1(2) 1_556 1_556
K3 O10 Cs3 0.0 1_556 1_556
P2 O10 Cs4 117.1(5) . .
Fe4 O10 Cs4 72.5(3) 1_545 .
K2 O10 Cs4 95.4(2) 1_556 .
Cs2 O10 Cs4 95.4(2) 1_556 .
K3 O10 Cs4 146.7(3) 1_556 .
Cs3 O10 Cs4 146.7(3) 1_556 .
P2 O11 Fe1 93.7(5) . 1_455
P2 O11 K1 111.6(5) . .
Fe1 O11 K1 124.3(4) 1_455 .
P2 O11 Cs2 147.8(5) . 4_566
Fe1 O11 Cs2 96.2(3) 1_455 4_566
K1 O11 Cs2 87.4(3) . 4_566
P2 O11 K2 147.8(5) . 4_566
Fe1 O11 K2 96.2(3) 1_455 4_566
K1 O11 K2 87.4(3) . 4_566
Cs2 O11 K2 0.00(5) 4_566 4_566
P2 O12 Fe1 150.3(5) 3_656 .
P2 O12 Fe4 91.1(4) 3_656 3_666
Fe1 O12 Fe4 118.4(4) . 3_666
P2 O12 K1 85.0(3) 3_656 3_656
Fe1 O12 K1 84.4(2) . 3_656
Fe4 O12 K1 116.5(3) 3_666 3_656
P4 O13 Fe1 143.7(6) . .
P4 O13 K1 94.4(5) . 3_656
Fe1 O13 K1 91.1(3) . 3_656
P4 O13 Cs1 102.3(4) . .
Fe1 O13 Cs1 112.8(4) . .
K1 O13 Cs1 95.6(3) 3_656 .
P3 O14 Fe2 103.9(6) . .
P3 O14 K4 130.8(6) . 4_565
Fe2 O14 K4 104.2(5) . 4_565
P3 O14 Cs4 130.8(6) . 4_565
Fe2 O14 Cs4 104.2(5) . 4_565
K4 O14 Cs4 0.000(14) 4_565 4_565
P1 O15 Fe2 133.9(6) . .
P1 O15 K4 106.4(4) . 1_554
Fe2 O15 K4 113.2(4) . 1_554
P1 O15 Cs4 106.4(4) . 1_554
Fe2 O15 Cs4 113.2(4) . 1_554
K4 O15 Cs4 0.00(4) 1_554 1_554
P1 O15 Cs2 96.3(5) . .
Fe2 O15 Cs2 98.1(4) . .
K4 O15 Cs2 101.3(3) 1_554 .
Cs4 O15 Cs2 101.3(3) 1_554 .
P1 O16 Fe4 131.1(6) 1_565 1_554
P1 O16 Cs4 100.5(5) 1_565 3_666
Fe4 O16 Cs4 128.4(4) 1_554 3_666
P1 O16 K4 100.5(5) 1_565 3_666
Fe4 O16 K4 128.4(4) 1_554 3_666
Cs4 O16 K4 0.00(6) 3_666 3_666
P1 O16 Cs4 103.2(5) 1_565 1_564
Fe4 O16 Cs4 88.2(4) 1_554 1_564
Cs4 O16 Cs4 78.9(3) 3_666 1_564
K4 O16 Cs4 78.9(3) 3_666 1_564
P1 O16 K4 103.2(5) 1_565 1_564
Fe4 O16 K4 88.2(4) 1_554 1_564
Cs4 O16 K4 78.9(3) 3_666 1_564
K4 O16 K4 78.9(3) 3_666 1_564
Cs4 O16 K4 0.00(5) 1_564 1_564
P1 O16 Cs1 81.8(4) 1_565 3_666
Fe4 O16 Cs1 97.8(4) 1_554 3_666
Cs4 O16 Cs1 88.2(2) 3_666 3_666
K4 O16 Cs1 88.2(2) 3_666 3_666
Cs4 O16 Cs1 166.8(3) 1_564 3_666
K4 O16 Cs1 166.8(3) 1_564 3_666
P4 O17 Fe4 140.7(7) . 3_666
P4 O17 Cs4 108.6(5) . 3_656
Fe4 O17 Cs4 94.1(4) 3_666 3_656
P4 O17 K4 108.6(5) . 3_656
Fe4 O17 K4 94.1(4) 3_666 3_656
Cs4 O17 K4 0.00(9) 3_656 3_656
P3 O18 K1 124.5(7) . .
P3 O18 K2 123.2(7) . 4_566
K1 O18 K2 95.6(4) . 4_566
P3 O18 Cs2 123.2(7) . 4_566
K1 O18 Cs2 95.6(4) . 4_566
K2 O18 Cs2 0.00(5) 4_566 4_566
P3 O18 Cs4 89.4(6) . .
K1 O18 Cs4 107.1(4) . .
K2 O18 Cs4 117.7(4) 4_566 .
Cs2 O18 Cs4 117.7(4) 4_566 .
P5 O19 K1 142.0(6) 1_455 .
P5 O19 Cs2 115.8(5) 1_455 .
K1 O19 Cs2 101.0(3) . .
P5 O19 Cs3 110.2(5) 1_455 .
K1 O19 Cs3 84.7(3) . .
Cs2 O19 Cs3 79.5(2) . .
P5 O19 Cs2 85.9(4) 1_455 4_566
K1 O19 Cs2 79.0(3) . 4_566
Cs2 O19 Cs2 98.9(3) . 4_566
Cs3 O19 Cs2 163.0(3) . 4_566
P1 O20 K1 131.4(6) . .
P1 O20 Cs3 141.2(6) . .
K1 O20 Cs3 86.8(3) . .
P1 O20 Cs2 103.5(6) . .
K1 O20 Cs2 93.7(4) . .
Cs3 O20 Cs2 75.8(2) . .
P1 O20 Cs1 79.7(5) . 3_656
K1 O20 Cs1 96.2(4) . 3_656
Cs3 O20 Cs1 91.3(3) . 3_656
Cs2 O20 Cs1 163.2(3) . 3_656

loop_
_geom_bond_atom_site_label_1
_geom_bond_atom_site_label_2
_geom_bond_distance
_geom_bond_site_symmetry_2
K1 O20 2.548(12) .
K1 O18 2.563(13) .
K1 O19 2.583(10) .
K1 O1 2.587(11) 3_656
K1 O11 2.665(10) .
K1 O7 3.094(11) 3_656
K1 O13 3.136(11) 3_656
K1 O12 3.300(8) 3_656
K1 P2 3.519(4) .
K1 P4 3.581(5) 3_656
K1 P3 3.583(5) .
K1 P1 3.694(5) .
Cs4 O14 2.864(11) 4_566
Cs4 O17 3.083(11) 3_656
Cs4 O16 3.119(11) 3_666
Cs4 O8 3.170(11) 3_666
Cs4 O15 3.192(10) 1_556
Cs4 O16 3.253(11) 1_546
Cs4 O6 3.273(13) 4_566
Cs4 O18 3.353(14) .
Cs4 O7 3.373(11) 3_656
Cs4 P3 3.637(4) .
Cs4 Fe4 3.728(2) 1_545
Cs4 P1 3.729(4) 3_656
Cs1 O13 3.148(9) .
Cs1 O2 3.160(8) 4_566
Cs1 O8 3.214(10) 3_666
Cs1 O5 3.216(8) 4_566
Cs1 O6 3.296(13) 4_566
Cs1 O9 3.323(9) 1_556
Cs1 O3 3.524(11) .
Cs1 O16 3.551(11) 3_666
Cs1 O20 3.629(12) 3_656
Cs1 P1 3.665(4) 3_656
Cs1 O5 3.673(10) .
Cs1 P4 3.768(3) .
Cs2 O18 2.894(12) 4_565
Cs2 O19 3.030(9) .
Cs2 O10 3.168(8) 1_554
Cs2 O11 3.170(9) 4_565
Cs2 O20 3.352(12) .
Cs2 O2 3.355(9) 4_465
Cs2 O15 3.494(11) .
Cs2 O19 3.653(11) 4_565
Cs2 O3 3.700(11) 4_465
Cs2 P5 3.840(4) 4_465
Cs2 P3 3.877(4) 4_565
Cs2 P5 3.904(3) 1_455
Cs3 O20 3.126(10) 3
Cs3 O20 3.126(10) .
Cs3 O1 3.143(8) 3_656
Cs3 O1 3.143(8) 1_454
Cs3 O19 3.202(10) 3
Cs3 O19 3.202(10) .
Cs3 O10 3.296(11) 3_556
Cs3 O10 3.296(11) 1_554
Cs3 O9 3.528(10) 3_655
Cs3 O9 3.528(10) 1_455
Cs3 P2 3.751(3) 1_554
Cs3 P2 3.751(3) 3_556
Fe1 O3 1.912(9) .
Fe1 O2 1.923(8) .
Fe1 O13 1.963(9) .
Fe1 O12 2.091(8) .
Fe1 O11 2.128(9) 1_655
Fe1 O1 2.133(9) .
Fe1 P2 2.692(4) 1_655
Fe1 K1 3.731(3) 3_656
Fe1 K2 4.006(2) 4_666
Fe1 Cs2 4.006(2) 4_666
Fe1 Cs1 4.207(2) 4_565
Fe2 O15 1.853(9) .
Fe2 O5 1.876(10) .
Fe2 O6 1.909(9) .
Fe2 O14 1.938(11) .
Fe2 O4 2.287(9) .
Fe2 P3 2.757(4) .
Fe2 K4 3.832(2) 4_565
Fe2 Cs4 3.832(2) 4_565
Fe2 Cs4 4.276(2) 1_554
Fe2 Cs1 4.278(2) 4_565
Fe3 O8 1.974(9) 3_666
Fe3 O8 1.974(9) 1_545
Fe3 O4 2.007(9) .
Fe3 O4 2.007(9) 3_656
Fe3 O7 2.020(9) .
Fe3 O7 2.020(9) 3_656
Fe3 Cs4 4.1849(14) 3_656
Fe4 O17 1.886(9) 3_666
Fe4 O9 1.895(9) 3_666
Fe4 O16 1.927(10) 1_556
Fe4 O10 1.998(9) 1_565
Fe4 O12 2.223(8) 3_666
Fe4 P2 2.729(4) 1_565
Fe4 Cs4 3.728(2) 1_565
Fe4 K4 3.728(2) 1_565
Fe4 Cs3 3.9457(19) 1_566
Fe4 K3 3.9457(19) 1_566
Fe4 Cs1 4.264(2) 3_667
P1 O20 1.476(12) .
P1 O15 1.533(9) .
P1 O8 1.545(10) 1_545
P1 O16 1.551(10) 1_545
P1 Cs1 3.665(4) 3_656
P1 Cs4 3.729(4) 3_656
P1 K4 3.729(4) 3_656
P1 Cs4 3.911(4) 1_554
P2 O11 1.515(9) .
P2 O1 1.519(10) 1_455
P2 O12 1.542(8) 3_656
P2 O10 1.554(9) .
P2 Fe1 2.692(4) 1_455
P2 Fe4 2.729(4) 1_545
P2 K1 3.739(5) 3_556
P2 K3 3.751(3) 1_556
P2 Cs3 3.751(3) 1_556
P2 Cs2 4.164(3) 1_556
P3 O18 1.443(12) .
P3 O4 1.529(9) .
P3 O14 1.550(10) .
P3 O6 1.561(11) 4_566
P3 Cs2 3.877(4) 4_566
P3 Cs4 4.051(4) 4_565
P4 O7 1.500(9) .
P4 O13 1.506(9) .
P4 O17 1.534(9) .
P4 O5 1.549(10) .
P4 K1 3.581(5) 3_656
P4 K4 3.856(4) 3_656
P4 Cs4 3.856(4) 3_656
P4 Cs1 3.964(3) 4_565
P5 O19 1.476(10) 1_655
P5 O3 1.512(9) 4_565
P5 O2 1.547(8) .
P5 O9 1.547(10) .
P5 Cs1 3.789(3) 4_565
P5 K2 3.840(4) 4_666
P5 Cs2 3.840(4) 4_666
P5 K1 3.854(5) 1_655
P5 Cs2 3.904(3) 1_655
P5 Cs3 3.962(3) 1_655
O1 P2 1.519(10) 1_655
O1 K1 2.587(11) 3_656
O1 Cs3 3.143(8) 1_656
O1 K3 3.143(8) 1_656
O2 Cs1 3.160(8) 4_565
O2 K2 3.355(9) 4_666
O2 Cs2 3.355(9) 4_666
O3 P5 1.512(9) 4_566
O3 Cs2 3.700(11) 4_666
O5 Cs1 3.216(8) 4_565
O6 P3 1.561(11) 4_565
O6 Cs4 3.273(13) 4_565
O6 K4 3.273(13) 4_565
O6 Cs1 3.296(13) 4_565
O7 K1 3.094(11) 3_656
O7 K4 3.373(11) 3_656
O7 Cs4 3.373(11) 3_656
O8 P1 1.545(10) 1_565
O8 Fe3 1.974(9) 1_565
O8 Cs4 3.170(11) 3_666
O8 K4 3.170(11) 3_666
O8 Cs1 3.214(10) 3_666
O9 Fe4 1.895(9) 3_666
O9 Cs1 3.323(9) 1_554
O9 Cs3 3.528(10) 1_655
O10 Fe4 1.998(9) 1_545
O10 K2 3.168(8) 1_556
O10 Cs2 3.168(8) 1_556
O10 K3 3.296(11) 1_556
O10 Cs3 3.296(11) 1_556
O11 Fe1 2.128(9) 1_455
O11 Cs2 3.170(9) 4_566
O11 K2 3.170(9) 4_566
O12 P2 1.542(8) 3_656
O12 Fe4 2.223(8) 3_666
O12 K1 3.300(8) 3_656
O13 K1 3.136(11) 3_656
O14 K4 2.864(11) 4_565
O14 Cs4 2.864(11) 4_565
O15 K4 3.192(10) 1_554
O15 Cs4 3.192(10) 1_554
O16 P1 1.551(10) 1_565
O16 Fe4 1.927(10) 1_554
O16 Cs4 3.119(10) 3_666
O16 K4 3.119(10) 3_666
O16 Cs4 3.253(11) 1_564
O16 K4 3.253(11) 1_564
O16 Cs1 3.551(11) 3_666
O17 Fe4 1.886(9) 3_666
O17 Cs4 3.083(11) 3_656
O17 K4 3.083(11) 3_656
O18 K2 2.894(12) 4_566
O18 Cs2 2.894(12) 4_566
O19 P5 1.476(10) 1_455
O19 Cs2 3.653(11) 4_566
O20 Cs1 3.629(12) 3_656
